data_7217125
loop_
_publ_author_name
'Majhi, Debashis'
'Das, Sudhir Kumar'
'Sahu, Prabhat Kumar'
'Pratik, Saied Md'
'Kumar, Arun'
'Sarkar, Moloy'

_publ_section_title
;
 Probing the aggregation behavior of 4-aminophthalimide and
 4-(N,N-dimethyl) amino-N-methylphthalimide: a combined photophysical,
 crystallographic, microscopic and theoretical (DFT) study.
;
_journal_issue 34
_journal_name_full 'Physical chemistry chemical physics : PCCP'
_journal_page_first 18349
_journal_paper_doi 10.1039/c4cp01912a
_journal_volume 16
_journal_year 2014
_chemical_formula_sum 'C11 H12 N2 O2'
_chemical_formula_weight 204.23
_chemical_name_systematic
;
 ?
;
_space_group_IT_number 14
_symmetry_cell_setting monoclinic
_symmetry_space_group_name_Hall '-P 2yn'
_symmetry_space_group_name_H-M 'P 1 21/n 1'
_atom_sites_solution_hydrogens geom
_atom_sites_solution_primary direct
_atom_sites_solution_secondary difmap
_audit_creation_method SHELXL-97
_cell_angle_alpha 90.00
_cell_angle_beta 97.869(3)
_cell_angle_gamma 90.00
_cell_formula_units_Z 4
_cell_length_a 7.7124(4)
_cell_length_b 8.9272(4)
_cell_length_c 14.9003(7)
_cell_measurement_reflns_used 3982
_cell_measurement_temperature 296(2)
_cell_measurement_theta_max 24.70
_cell_measurement_theta_min 2.67
_cell_volume 1016.23(8)
_computing_structure_refinement 'SHELXL-97 (Sheldrick, 1997)'
_diffrn_ambient_temperature 296(2)
_diffrn_measured_fraction_theta_full 0.991
_diffrn_measured_fraction_theta_max 0.991
_diffrn_radiation_monochromator graphite
_diffrn_radiation_source 'fine-focus sealed tube'
_diffrn_radiation_type MoK\a
_diffrn_radiation_wavelength 0.71073
_diffrn_reflns_av_R_equivalents 0.0363
_diffrn_reflns_av_sigmaI/netI 0.0252
_diffrn_reflns_limit_h_max 10
_diffrn_reflns_limit_h_min -10
_diffrn_reflns_limit_k_max 12
_diffrn_reflns_limit_k_min -12
_diffrn_reflns_limit_l_max 20
_diffrn_reflns_limit_l_min -20
_diffrn_reflns_number 17324
_diffrn_reflns_theta_full 29.21
_diffrn_reflns_theta_max 29.21
_diffrn_reflns_theta_min 2.67
_exptl_absorpt_coefficient_mu 0.094
_exptl_absorpt_correction_T_max 0.9935
_exptl_absorpt_correction_T_min 0.9888
_exptl_absorpt_correction_type empirical
_exptl_absorpt_process_details SADABS
_exptl_crystal_colour yellow
_exptl_crystal_density_diffrn 1.335
_exptl_crystal_density_method 'not measured'
_exptl_crystal_description needle
_exptl_crystal_F_000 432
_exptl_crystal_size_max 0.12
_exptl_crystal_size_mid 0.09
_exptl_crystal_size_min 0.07
_refine_diff_density_max 0.303
_refine_diff_density_min -0.256
_refine_diff_density_rms 0.041
_refine_ls_extinction_method none
_refine_ls_goodness_of_fit_ref 1.042
_refine_ls_hydrogen_treatment constr
_refine_ls_matrix_type full
_refine_ls_number_parameters 136
_refine_ls_number_reflns 2735
_refine_ls_number_restraints 0
_refine_ls_restrained_S_all 1.042
_refine_ls_R_factor_all 0.0712
_refine_ls_R_factor_gt 0.0531
_refine_ls_shift/su_max 0.000
_refine_ls_shift/su_mean 0.000
_refine_ls_structure_factor_coef Fsqd
_refine_ls_weighting_details 'calc w=1/[\s^2^(Fo^2^)+(0.0779P)^2^+0.2813P] where P=(Fo^2^+2Fc^2^)/3'
_refine_ls_weighting_scheme calc
_refine_ls_wR_factor_gt 0.1471
_refine_ls_wR_factor_ref 0.1591
_reflns_number_gt 2017
_reflns_number_total 2735
_reflns_threshold_expression >2sigma(I)
_cod_data_source_file c4cp01912a2.cif
_cod_data_source_block sudhri_1
_cod_depositor_comments 'Adding full bibliography for 7217125.cif.'
_cod_original_sg_symbol_Hall -P2yn
_cod_original_sg_symbol_H-M P21/n
_cod_database_code 7217125

loop_
_symmetry_equiv_pos_as_xyz
'x, y, z'
'-x+1/2, y+1/2, -z+1/2'
'-x, -y, -z'
'x-1/2, -y-1/2, z-1/2'

loop_
_atom_site_label
_atom_site_type_symbol
_atom_site_fract_x
_atom_site_fract_y
_atom_site_fract_z
_atom_site_U_iso_or_equiv
_atom_site_adp_type
_atom_site_occupancy
_atom_site_symmetry_multiplicity
_atom_site_calc_flag
_atom_site_refinement_flags
C1 C 0.28089(19) 0.49089(17) -0.08142(10) 0.0383(3) Uani 1 1 d .
C2 C 0.2340(2) 0.34154(19) -0.09290(11) 0.0458(4) Uani 1 1 d .
H2 H 0.2399 0.2935 -0.1478 0.055 Uiso 1 1 calc R
C3 C 0.1788(2) 0.26558(18) -0.02164(11) 0.0457(4) Uani 1 1 d .
H3 H 0.1473 0.1654 -0.0294 0.055 Uiso 1 1 calc R
C4 C 0.16801(19) 0.33419(18) 0.06300(10) 0.0394(4) Uani 1 1 d .
C5 C 0.21649(19) 0.48699(17) 0.07343(10) 0.0391(3) Uani 1 1 d .
H5 H 0.2117 0.5366 0.1279 0.047 Uiso 1 1 calc R
C6 C 0.27047(18) 0.55960(17) 0.00141(10) 0.0359(3) Uani 1 1 d .
C7 C 0.3257(2) 0.71860(17) -0.00599(11) 0.0404(4) Uani 1 1 d .
C8 C 0.3438(2) 0.60140(18) -0.14241(11) 0.0423(4) Uani 1 1 d .
C9 C 0.1165(3) 0.3212(3) 0.22130(12) 0.0667(6) Uani 1 1 d .
H9A H 0.0723 0.2503 0.2610 0.100 Uiso 1 1 calc R
H9B H 0.0455 0.4099 0.2174 0.100 Uiso 1 1 calc R
H9C H 0.2351 0.3467 0.2447 0.100 Uiso 1 1 calc R
C10 C 0.0617(3) 0.0999(2) 0.12057(14) 0.0565(5) Uani 1 1 d .
H10A H 0.0260 0.0626 0.1756 0.085 Uiso 1 1 calc R
H10B H 0.1596 0.0428 0.1062 0.085 Uiso 1 1 calc R
H10C H -0.0337 0.0910 0.0722 0.085 Uiso 1 1 calc R
C11 C 0.4300(2) 0.8733(2) -0.12864(14) 0.0546(5) Uani 1 1 d .
H11A H 0.4509 0.8581 -0.1900 0.082 Uiso 1 1 calc R
H11B H 0.5369 0.9033 -0.0923 0.082 Uiso 1 1 calc R
H11C H 0.3433 0.9501 -0.1270 0.082 Uiso 1 1 calc R
N1 N 0.36782(18) 0.73468(15) -0.09313(9) 0.0421(3) Uani 1 1 d .
N2 N 0.1116(2) 0.25603(17) 0.13226(10) 0.0502(4) Uani 1 1 d .
O1 O 0.33243(19) 0.81685(14) 0.04987(9) 0.0590(4) Uani 1 1 d .
O2 O 0.37125(19) 0.58888(16) -0.22045(8) 0.0613(4) Uani 1 1 d .

loop_
_atom_site_aniso_label
_atom_site_aniso_U_11
_atom_site_aniso_U_22
_atom_site_aniso_U_33
_atom_site_aniso_U_23
_atom_site_aniso_U_13
_atom_site_aniso_U_12
C1 0.0418(8) 0.0379(8) 0.0352(8) -0.0020(6) 0.0059(6) 0.0004(6)
C2 0.0584(10) 0.0403(9) 0.0393(8) -0.0088(7) 0.0092(7) -0.0031(7)
C3 0.0575(10) 0.0334(8) 0.0470(9) -0.0052(7) 0.0098(7) -0.0050(7)
C4 0.0390(7) 0.0388(8) 0.0405(8) 0.0018(6) 0.0062(6) 0.0001(6)
C5 0.0442(8) 0.0384(8) 0.0353(8) -0.0047(6) 0.0072(6) 0.0003(6)
C6 0.0360(7) 0.0334(7) 0.0380(8) -0.0030(6) 0.0040(5) 0.0011(5)
C7 0.0417(8) 0.0365(8) 0.0433(8) -0.0018(6) 0.0065(6) -0.0011(6)
C8 0.0442(8) 0.0438(9) 0.0393(8) 0.0006(7) 0.0072(6) -0.0004(6)
C9 0.0900(15) 0.0698(14) 0.0437(10) 0.0030(9) 0.0217(10) -0.0072(11)
C10 0.0594(11) 0.0463(10) 0.0660(12) 0.0132(9) 0.0159(9) -0.0043(8)
C11 0.0578(11) 0.0446(10) 0.0622(11) 0.0117(8) 0.0118(8) -0.0075(8)
N1 0.0471(7) 0.0363(7) 0.0434(7) 0.0014(5) 0.0084(5) -0.0037(5)
N2 0.0628(9) 0.0455(8) 0.0444(8) 0.0049(6) 0.0151(6) -0.0051(7)
O1 0.0815(9) 0.0393(7) 0.0583(8) -0.0131(6) 0.0175(6) -0.0086(6)
O2 0.0834(10) 0.0630(9) 0.0408(7) -0.0009(6) 0.0204(6) -0.0084(7)

loop_
_atom_type_symbol
_atom_type_description
_atom_type_scat_dispersion_real
_atom_type_scat_dispersion_imag
_atom_type_scat_source
C C 0.0033 0.0016 'International Tables Vol C Tables 4.2.6.8 and 6.1.1.4'
H H 0.0000 0.0000 'International Tables Vol C Tables 4.2.6.8 and 6.1.1.4'
N N 0.0061 0.0033 'International Tables Vol C Tables 4.2.6.8 and 6.1.1.4'
O O 0.0106 0.0060 'International Tables Vol C Tables 4.2.6.8 and 6.1.1.4'

loop_
_geom_angle_atom_site_label_1
_geom_angle_atom_site_label_2
_geom_angle_atom_site_label_3
_geom_angle
C2 C1 C6 119.23(14)
C2 C1 C8 132.28(14)
C6 C1 C8 108.49(14)
C3 C2 C1 118.82(14)
C2 C3 C4 122.46(15)
N2 C4 C3 121.08(15)
N2 C4 C5 121.03(14)
C3 C4 C5 117.89(14)
C6 C5 C4 118.33(13)
C5 C6 C1 123.27(14)
C5 C6 C7 129.10(13)
C1 C6 C7 107.62(13)
O1 C7 N1 125.23(15)
O1 C7 C6 128.89(15)
N1 C7 C6 105.87(12)
O2 C8 N1 123.60(16)
O2 C8 C1 130.24(16)
N1 C8 C1 106.15(13)
C7 N1 C8 111.86(13)
C7 N1 C11 124.05(14)
C8 N1 C11 124.10(14)
C4 N2 C9 121.17(15)
C4 N2 C10 120.48(15)
C9 N2 C10 118.07(15)

loop_
_geom_bond_atom_site_label_1
_geom_bond_atom_site_label_2
_geom_bond_distance
C1 C2 1.386(2)
C1 C6 1.3904(19)
C1 C8 1.468(2)
C2 C3 1.376(2)
C3 C4 1.415(2)
C4 N2 1.365(2)
C4 C5 1.417(2)
C5 C6 1.367(2)
C6 C7 1.490(2)
C7 O1 1.205(2)
C7 N1 1.388(2)
C8 O2 1.215(2)
C8 N1 1.397(2)
C9 N2 1.444(2)
C10 N2 1.450(2)
C11 N1 1.453(2)

loop_
_geom_torsion_atom_site_label_1
_geom_torsion_atom_site_label_2
_geom_torsion_atom_site_label_3
_geom_torsion_atom_site_label_4
_geom_torsion
C6 C1 C2 C3 -0.1(2)
C8 C1 C2 C3 -179.96(17)
C1 C2 C3 C4 0.0(3)
C2 C3 C4 N2 179.60(16)
C2 C3 C4 C5 0.0(2)
N2 C4 C5 C6 -179.44(15)
C3 C4 C5 C6 0.1(2)
C4 C5 C6 C1 -0.3(2)
C4 C5 C6 C7 179.10(14)
C2 C1 C6 C5 0.3(2)
C8 C1 C6 C5 -179.83(14)
C2 C1 C6 C7 -179.22(14)
C8 C1 C6 C7 0.67(16)
C5 C6 C7 O1 -0.9(3)
C1 C6 C7 O1 178.60(17)
C5 C6 C7 N1 179.89(15)
C1 C6 C7 N1 -0.65(16)
C2 C1 C8 O2 0.0(3)
C6 C1 C8 O2 -179.87(17)
C2 C1 C8 N1 179.42(17)
C6 C1 C8 N1 -0.44(17)
O1 C7 N1 C8 -178.91(16)
C6 C7 N1 C8 0.38(17)
O1 C7 N1 C11 1.3(3)
C6 C7 N1 C11 -179.42(14)
O2 C8 N1 C7 179.49(16)
C1 C8 N1 C7 0.02(18)
O2 C8 N1 C11 -0.7(3)
C1 C8 N1 C11 179.82(14)
C3 C4 N2 C9 173.92(17)
C5 C4 N2 C9 -6.5(3)
C3 C4 N2 C10 0.2(3)
C5 C4 N2 C10 179.73(15)
